data_7213035
loop_
_publ_author_name
'Booth, Brian L.'
'Costa, Flora A. T.'
'Mahmood, Zahid'
'Pritchard, Robin G.'
'Proen\,ca, M. Fernanda'

_publ_section_title
;
 Synthesis of (Z&#x200A;)-N-(2-amino-1,2-dicyanovinyl)formamide
 O-alkyloximes and a study of their cyclization in the presence of base
;
_journal_issue 13
_journal_name_full 'Journal of the Chemical Society, Perkin Transactions 1'
_journal_page_first 1853
_journal_paper_doi 10.1039/a901332f
_journal_year 1999
_chemical_formula_sum 'C12 H11 N5 O'
_chemical_formula_weight 241.26
_chemical_name_systematic
; 
 ? 
;
_space_group_IT_number 114
_symmetry_cell_setting tetragonal
_symmetry_space_group_name_Hall 'P -4 2n'
_symmetry_space_group_name_H-M 'P -4 21 c'
_atom_sites_solution_hydrogens geom
_atom_sites_solution_primary direct
_atom_sites_solution_secondary difmap
_audit_creation_method SHELXL-97
_cell_angle_alpha 90.00
_cell_angle_beta 90.00
_cell_angle_gamma 90.00
_cell_formula_units_Z 8
_cell_length_a 19.028(4)
_cell_length_b 19.028(4)
_cell_length_c 7.014(3)
_cell_measurement_temperature 293(2)
_cell_volume 2539.5(13)
_computing_structure_refinement 'SHELXL-97 (Sheldrick, 1997)'
_computing_structure_solution 'SHELXS-97 (Sheldrick, 1990)'
_diffrn_ambient_temperature 293(2)
_diffrn_measured_fraction_theta_full 0.995
_diffrn_measured_fraction_theta_max 0.995
_diffrn_radiation_monochromator graphite
_diffrn_radiation_source 'fine-focus sealed tube'
_diffrn_radiation_type MoK\a
_diffrn_radiation_wavelength 0.71069
_diffrn_reflns_av_R_equivalents 0.0000
_diffrn_reflns_av_sigmaI/netI 0.1304
_diffrn_reflns_limit_h_max 22
_diffrn_reflns_limit_h_min 0
_diffrn_reflns_limit_k_max 16
_diffrn_reflns_limit_k_min 0
_diffrn_reflns_limit_l_max 8
_diffrn_reflns_limit_l_min 0
_diffrn_reflns_number 1291
_diffrn_reflns_theta_full 25.00
_diffrn_reflns_theta_max 25.00
_diffrn_reflns_theta_min 1.51
_exptl_absorpt_coefficient_mu 0.087
_exptl_absorpt_correction_T_max 0.9871
_exptl_absorpt_correction_T_min 0.9661
_exptl_crystal_colour red
_exptl_crystal_density_diffrn 1.262
_exptl_crystal_density_method 'not measured'
_exptl_crystal_description needle
_exptl_crystal_F_000 1008
_exptl_crystal_size_max 0.40
_exptl_crystal_size_mid 0.15
_exptl_crystal_size_min 0.15
_refine_diff_density_max 0.180
_refine_diff_density_min -0.218
_refine_diff_density_rms 0.048
_refine_ls_abs_structure_details 'Flack H D (1983), Acta Cryst. A39, 876-881'
_refine_ls_abs_structure_Flack -4(7)
_refine_ls_extinction_method none
_refine_ls_goodness_of_fit_ref 1.007
_refine_ls_hydrogen_treatment mixed
_refine_ls_matrix_type full
_refine_ls_number_parameters 175
_refine_ls_number_reflns 1291
_refine_ls_number_restraints 0
_refine_ls_restrained_S_all 1.007
_refine_ls_R_factor_all 0.2003
_refine_ls_R_factor_gt 0.0468
_refine_ls_shift/su_max 0.000
_refine_ls_shift/su_mean 0.000
_refine_ls_structure_factor_coef Fsqd
_refine_ls_weighting_details 'w=1/[\s^2^(Fo^2^)+(0.0810P)^2^+0.0000P] where P=(Fo^2^+2Fc^2^)/3'
_refine_ls_weighting_scheme calc
_refine_ls_wR_factor_gt 0.1282
_refine_ls_wR_factor_ref 0.1869
_reflns_number_gt 487
_reflns_number_total 1291
_reflns_threshold_expression >2sigma(I)
_cod_data_source_file 901332fsup1.cif
_cod_data_source_block s
_cod_depositor_comments
;
The following automatic conversions were performed:

'_refine_ls_weighting_scheme' value 'calc
w=1/[\s^2^(Fo^2^)+(0.0810P)^2^+0.0000P] where P=(Fo^2^+2Fc^2^)/3' was
changed to 'calc'. New tag '_refine_ls_weighting_details' was
created. The value of the new tag was set to
'w=1/[\s^2^(Fo^2^)+(0.0810P)^2^+0.0000P] where P=(Fo^2^+2Fc^2^)/3'.

Automatic conversion script
Id: cif_fix_values 3143 2015-03-26 13:38:13Z robertas 
;
_cod_original_cell_volume 2539.6(13)
_cod_original_sg_symbol_H-M 'P -4 21 c    No 114'
_cod_database_code 7213035

loop_
_symmetry_equiv_pos_as_xyz
'x, y, z'
'-x, -y, z'
'x+1/2, -y+1/2, -z+1/2'
'-x+1/2, y+1/2, -z+1/2'
'y+1/2, x+1/2, z+1/2'
'-y+1/2, -x+1/2, z+1/2'
'-y, x, -z'
'y, -x, -z'

loop_
_atom_site_label
_atom_site_type_symbol
_atom_site_fract_x
_atom_site_fract_y
_atom_site_fract_z
_atom_site_U_iso_or_equiv
_atom_site_adp_type
_atom_site_occupancy
_atom_site_calc_flag
_atom_site_refinement_flags
O1 O 0.2002(2) 0.1606(3) 0.3644(7) 0.0562(15) Uani 1 d .
N1 N 0.2379(3) 0.1995(4) 0.2213(9) 0.0539(17) Uani 1 d .
N2 N 0.1284(3) 0.2535(3) 0.1953(9) 0.0492(17) Uani 1 d .
N3 N 0.0869(4) 0.2842(4) -0.2814(11) 0.077(3) Uani 1 d .
N4 N -0.0477(4) 0.4124(4) -0.0411(12) 0.094(3) Uani 1 d .
N5 N 0.0335(5) 0.3529(4) 0.3575(12) 0.059(2) Uani 1 d .
C1 C 0.0831(4) 0.2959(4) 0.0820(10) 0.046(2) Uani 1 d .
C2 C 0.0392(4) 0.3405(4) 0.1680(11) 0.048(2) Uani 1 d .
C3 C 0.2029(4) 0.0726(4) 0.6002(13) 0.055(2) Uani 1 d .
C4 C 0.2064(5) 0.0962(5) 0.7841(14) 0.068(3) Uani 1 d .
H4 H 0.2358 0.1334 0.8161 0.082 Uiso 1 calc R
C5 C 0.1656(5) 0.0640(5) 0.9216(14) 0.088(3) Uani 1 d .
H5 H 0.1671 0.0803 1.0465 0.105 Uiso 1 calc R
C6 C 0.1238(6) 0.0094(6) 0.8778(19) 0.088(4) Uani 1 d .
H6 H 0.0965 -0.0118 0.9716 0.105 Uiso 1 calc R
C7 C 0.1217(5) -0.0144(6) 0.699(2) 0.086(4) Uani 1 d .
H7 H 0.0936 -0.0528 0.6691 0.103 Uiso 1 calc R
C8 C 0.1601(5) 0.0170(4) 0.5582(16) 0.076(3) Uani 1 d .
H8 H 0.1571 0.0005 0.4336 0.091 Uiso 1 calc R
C9 C 0.2444(5) 0.1102(5) 0.4493(14) 0.075(3) Uani 1 d .
H9A H 0.2850 0.1330 0.5056 0.090 Uiso 1 calc R
H9B H 0.2607 0.0770 0.3540 0.090 Uiso 1 calc R
C10 C 0.1974(4) 0.2421(4) 0.1433(10) 0.049(2) Uani 1 d .
H10 H 0.2150 0.2683 0.0421 0.058 Uiso 1 calc R
C11 C 0.0836(4) 0.2887(4) -0.1193(13) 0.057(2) Uani 1 d .
C12 C -0.0104(5) 0.3800(5) 0.0495(13) 0.066(3) Uani 1 d .
H2 H 0.094(4) 0.213(4) 0.284(11) 0.07(2) Uiso 1 d .
H5B H 0.001(6) 0.359(6) 0.388(16) 0.11(6) Uiso 1 d .
H5A H 0.072(3) 0.318(3) 0.459(8) 0.039(19) Uiso 1 d .

loop_
_atom_site_aniso_label
_atom_site_aniso_U_11
_atom_site_aniso_U_22
_atom_site_aniso_U_33
_atom_site_aniso_U_23
_atom_site_aniso_U_13
_atom_site_aniso_U_12
O1 0.049(3) 0.062(4) 0.057(3) 0.016(3) 0.006(3) 0.009(3)
N1 0.050(4) 0.057(4) 0.055(4) 0.008(4) -0.001(4) 0.013(3)
N2 0.055(4) 0.042(4) 0.051(4) 0.001(4) -0.002(4) 0.006(3)
N3 0.068(5) 0.105(7) 0.058(5) -0.006(5) -0.004(5) 0.008(5)
N4 0.073(6) 0.113(7) 0.095(6) 0.028(6) -0.013(5) 0.036(5)
N5 0.060(6) 0.058(5) 0.057(5) 0.001(4) 0.012(5) 0.010(4)
C1 0.040(4) 0.053(5) 0.047(5) 0.011(5) -0.002(4) 0.006(4)
C2 0.052(5) 0.044(5) 0.047(5) 0.015(5) -0.005(5) -0.007(4)
C3 0.056(5) 0.052(6) 0.058(6) 0.003(5) 0.000(5) 0.021(5)
C4 0.079(6) 0.056(6) 0.071(6) -0.004(5) 0.008(6) -0.009(6)
C5 0.110(8) 0.094(8) 0.059(7) 0.000(6) 0.013(7) 0.003(7)
C6 0.088(8) 0.049(6) 0.126(11) 0.007(7) 0.010(9) -0.010(6)
C7 0.065(7) 0.050(6) 0.142(12) -0.011(8) -0.014(9) 0.006(5)
C8 0.106(9) 0.031(5) 0.090(8) -0.003(5) -0.028(8) 0.013(6)
C9 0.087(7) 0.066(6) 0.070(6) 0.006(6) 0.007(6) 0.040(5)
C10 0.058(5) 0.047(5) 0.040(4) 0.010(4) 0.006(4) 0.007(4)
C11 0.051(5) 0.064(6) 0.056(6) 0.002(5) -0.001(5) 0.001(4)
C12 0.058(6) 0.076(7) 0.065(6) 0.015(6) -0.015(5) 0.008(5)

loop_
_atom_type_symbol
_atom_type_description
_atom_type_scat_dispersion_real
_atom_type_scat_dispersion_imag
_atom_type_scat_source
C C 0.0033 0.0016 'International Tables Vol C Tables 4.2.6.8 and 6.1.1.4'
H H 0.0000 0.0000 'International Tables Vol C Tables 4.2.6.8 and 6.1.1.4'
N N 0.0061 0.0033 'International Tables Vol C Tables 4.2.6.8 and 6.1.1.4'
O O 0.0106 0.0060 'International Tables Vol C Tables 4.2.6.8 and 6.1.1.4'

loop_
_geom_angle_atom_site_label_1
_geom_angle_atom_site_label_2
_geom_angle_atom_site_label_3
_geom_angle
C9 O1 N1 110.3(6)
C10 N1 O1 109.4(6)
C10 N2 C1 121.2(7)
C2 C1 C11 121.0(7)
C2 C1 N2 119.1(6)
C11 C1 N2 119.8(7)
C1 C2 N5 127.1(8)
C1 C2 C12 118.2(7)
N5 C2 C12 114.6(8)
C4 C3 C8 119.1(9)
C4 C3 C9 118.9(8)
C8 C3 C9 122.0(9)
C3 C4 C5 119.0(9)
C6 C5 C4 121.1(10)
C7 C6 C5 119.6(11)
C6 C7 C8 121.0(10)
C7 C8 C3 120.2(10)
O1 C9 C3 108.0(7)
N1 C10 N2 125.1(7)
N3 C11 C1 177.0(10)
N4 C12 C2 178.0(11)

loop_
_geom_bond_atom_site_label_1
_geom_bond_atom_site_label_2
_geom_bond_distance
O1 C9 1.408(9)
O1 N1 1.440(8)
N1 C10 1.245(8)
N2 C10 1.379(9)
N2 C1 1.423(9)
N3 C11 1.142(9)
N4 C12 1.134(10)
N5 C2 1.355(11)
C1 C2 1.335(10)
C1 C11 1.418(12)
C2 C12 1.465(12)
C3 C4 1.367(11)
C3 C8 1.368(11)
C3 C9 1.502(13)
C4 C5 1.382(12)
C5 C6 1.344(14)
C6 C7 1.336(14)
C7 C8 1.363(14)
